data_1526038
loop_
_publ_author_name
'Mori, T.'
'Kamegashira, N.'

_publ_section_title
;
 The layered structuure of La substituted Sr Mn O3
;
_journal_name_full 'Journal of Alloys Compd.'
_journal_page_first 1
_journal_page_last 4
_journal_volume 313
_journal_year 2000
_chemical_formula_sum 'La0.1 Mn O3 Sr0.9'
_chemical_name_systematic '(La0.1 Sr0.9) Mn O3'
_space_group_IT_number 194
_symmetry_space_group_name_Hall '-P 6c 2c'
_symmetry_space_group_name_H-M 'P 63/m m c'
_cell_angle_alpha 90
_cell_angle_beta 90
_cell_angle_gamma 120
_cell_formula_units_Z 6
_cell_length_a 5.441
_cell_length_b 5.441
_cell_length_c 13.466
_cell_volume 345.244
_citation_journal_id_ASTM JALCEU
_cod_data_source_file Mori_JALCEU_2000_130.cif
_cod_data_source_block La0.1Mn1O3Sr0.9
_cod_original_cell_volume 345.2444
_cod_original_formula_sum 'La0.1 Mn1 O3 Sr0.9'
_cod_database_code 1526038

loop_
_symmetry_equiv_pos_as_xyz
x,y,z
x-y,x,z+1/2
-y,x-y,z
-x,-y,z+1/2
-x+y,-x,z
y,-x+y,z+1/2
-y,-x,-z+1/2
x-y,-y,-z
x,x-y,-z+1/2
y,x,-z
-x+y,y,-z+1/2
-x,-x+y,-z
-x,-y,-z
-x+y,-x,-z-1/2
y,-x+y,-z
x,y,-z-1/2
x-y,x,-z
-y,x-y,-z-1/2
y,x,z-1/2
-x+y,y,z
-x,-x+y,z-1/2
-y,-x,z
x-y,-y,z-1/2
x,x-y,z

loop_
_atom_site_label
_atom_site_type_symbol
_atom_site_fract_x
_atom_site_fract_y
_atom_site_fract_z
_atom_site_occupancy
_atom_site_U_iso_or_equiv
La2 La+3 0.3333 0.6667 0.09051 0.1 0.0
O2 O-2 0.85144 0.70288 0.08712 1 0.0
Sr2 Sr+2 0.3333 0.6667 0.09051 0.9 0.0
Mn2 Mn+3 0.3333 0.6667 0.84394 1 0.0
La1 La+3 0 0 0.25 0.1 0.0
O1 O-2 0.4969 0.9938 0.25 1 0.0
Sr1 Sr+2 0 0 0.25 0.9 0.0
Mn1 Mn+3 0 0 0 1 0.0
